data_1573579
loop_
_publ_author_name
'Jeziorna, Agata'
'Malinska, Maura'
'Sugden, Isaac'
'Paluch, Piotr'
'Dolot, Rafa&#x142;'
'Dudek, Marta K.'

_publ_section_title
;
 SCXRD, CSP-NMRX and microED in the quest for three elusive polymorphs of
 meloxicam.
;
_journal_coeditor_code ED5031
_journal_issue 1
_journal_name_full IUCrJ
_journal_paper_doi 10.1107/S2052252524011898
_journal_volume 12
_journal_year 2025
_chemical_compound_source 'Meloxicam was purchased from ABCR'
_chemical_formula_moiety 'C14 H13 N3 O4 S2'
_chemical_formula_sum 'C14 H13 N3 O4 S2'
_chemical_formula_weight 351.39
_chemical_name_common meloxicam
_chemical_name_systematic 4-hydroxy-2-methyl-N-(5-methyl-1,3-thiazol-2-yl)-2H-1,2-benzothiazine-3-carboxamide
_space_group_crystal_system triclinic
_space_group_IT_number 2
_space_group_name_Hall '-P 1'
_space_group_name_H-M_alt 'P -1'
_atom_sites_solution_hydrogens geom
_atom_sites_solution_primary dual
_audit_creation_date 2024-04-16
_audit_creation_method
;
Olex2 1.5
(compiled 2024.02.16 svn.r378c4104 for OlexSys, GUI svn.r6928)
;
_audit_update_record
;
2024-04-16 deposited with the CCDC. 2024-04-16 downloaded from the CCDC.
;
_cell_angle_alpha 65.901(2)
_cell_angle_beta 87.2540(10)
_cell_angle_gamma 79.4390(10)
_cell_formula_units_Z 4
_cell_length_a 11.2439(2)
_cell_length_b 11.2772(2)
_cell_length_c 13.4027(2)
_cell_measurement_reflns_used 21943
_cell_measurement_temperature 100.00(10)
_cell_measurement_theta_max 75.4330
_cell_measurement_theta_min 3.6050
_cell_volume 1524.37(5)
_computing_cell_refinement 'CrysAlisPro 1.171.41.100a (Rigaku OD, 2021)'
_computing_data_collection 'CrysAlisPro 1.171.41.100a (Rigaku OD, 2021)'
_computing_data_reduction 'CrysAlisPro 1.171.41.100a (Rigaku OD, 2021)'
_computing_molecular_graphics 'Olex2 1.5 (Dolomanov et al., 2009)'
_computing_publication_material 'Olex2 1.5 (Dolomanov et al., 2009)'
_computing_structure_refinement 'SHELXL 2018/3 (Sheldrick, 2015)'
_computing_structure_solution 'SHELXT 2018/2 (Sheldrick, 2018)'
_diffrn_ambient_environment N~2~
_diffrn_ambient_temperature 100.00(10)
_diffrn_detector 'Hybrid Pixel Array Detector'
_diffrn_detector_area_resol_mean 10.0000
_diffrn_detector_type HyPix
_diffrn_measured_fraction_theta_full 0.993
_diffrn_measured_fraction_theta_max 0.939
_diffrn_measurement_details
;
List of Runs (angles in degrees, time in seconds):

  # Type    Start    End  Width  t~exp~   \w     \q     \k     \f   Frames
#--------------------------------------------------------------------------
  1  \w    -30.00  19.00   0.50    0.51    --  -43.96  79.00 -87.00   98
  2  \w    -64.00 -38.00   0.50    0.51    --  -43.96  79.00 -87.00   52
  3  \w    -77.00 -51.00   0.50    2.03    --  -96.00  79.00 -87.00   52
  4  \w   -168.00-133.00   0.50    2.03    --  -96.00 -79.00 148.00   70
  5  \w     46.00  74.00   0.50    2.03    --  107.98 -79.00 148.00   56
  6  \w    133.00 163.00   0.50    2.03    --  107.98  79.00 -87.00   60
  7  \w    -23.00   2.00   0.50    0.51    --   12.00 101.00 135.78   50
  8  \w    -13.00  13.00   0.50    0.51    --   12.00  82.00 -38.58   52
  9  \w    -10.00  15.00   0.50    0.51    --   16.00  83.00-167.45   50
 10  \w     -2.00  23.00   0.50    0.51    --   20.00  74.00  16.44   50
 11  \w      0.00  25.00   0.50    0.51    --   20.00  71.00  54.43   50
 12  \w     15.00  40.00   0.50    0.51    --   32.00  64.00-159.01   50
 13  \w     15.00  40.00   0.50    0.51    --   32.00  64.00 -34.80   50
 14  \w     15.00  41.00   0.50    0.51    --   32.00  65.00  41.24   52
 15  \w     14.00  39.00   0.50    0.51    --   32.00  66.00-122.88   50
 16  \w     19.00  44.00   0.50    0.51    --   36.00  63.00 142.78   50
 17  \w     38.00  92.00   0.50    0.51    --   43.96-125.00 -90.00  108
 18  \w      3.00  61.00   0.50    0.51    --   43.96 -79.00 148.00  116
 19  \w    -14.00  16.00   0.50    0.51    --   43.96 -38.00-150.00   60
 20  \w     32.00  57.00   0.50    0.51    --   43.96  58.00  90.28   50
 21  \w     29.00  54.00   0.50    0.51    --   43.96  59.00 -89.32   50
 22  \w     27.00  78.00   0.50    0.51    --   43.96 -99.00   0.00  102
 23  \w     28.00  53.00   0.50    0.51    --   43.96  60.00 -80.25   50
 24  \w     28.00  53.00   0.50    0.51    --   43.96  60.00 -61.98   50
 25  \w     30.00  57.00   0.50    0.51    --   44.00  60.00-125.45   54
 26  \w     28.00  53.00   0.50    0.51    --   44.00  61.00  70.86   50
 27  \w     28.00  53.00   0.50    0.51    --   44.00  61.00  20.21   50
 28  \w     28.00  53.00   0.50    0.51    --   44.00  61.00  -5.20   50
 29  \w     28.00  53.00   0.50    0.51    --   44.00  61.00 165.68   50
 30  \w     33.00  58.00   0.50    0.51    --   48.00  59.00-154.97   50
 31  \w     33.00  58.00   0.50    0.51    --   48.00  59.00 -39.20   50
 32  \w     33.00  58.00   0.50    0.51    --   48.00  59.00 126.14   50
 33  \w    -84.00 -42.00   0.50    0.51    --  -56.00 -52.00-177.88   84
 34  \w   -129.00 -97.00   0.50    0.51    --  -56.00 -50.00 -41.37   64
 35  \w    -68.00 -42.00   0.50    0.51    --  -56.00 -51.00  63.66   52
 36  \w   -127.00 -99.00   0.50    0.51    --  -56.00 -52.00-177.88   56
 37  \w    -72.00 -41.00   0.50    0.51    --  -56.00 -50.00 -41.37   62
 38  \w   -126.00-100.00   0.50    0.51    --  -60.00 -52.00  -7.01   52
 39  \w    -73.00 -47.00   0.50    0.51    --  -60.00 -52.00  -7.01   52
 40  \w   -119.00 -94.00   0.50    0.51    --  -64.00 -48.00-111.45   50
 41  \w    -87.00 -50.00   0.50    0.51    --  -64.00 -48.00-111.45   74
 42  \w    -87.00 -54.00   0.50    0.51    --  -68.00 -52.00 -82.66   66
 43  \w    -91.00 -56.00   0.50    0.51    --  -68.00 -52.00-140.98   70
 44  \w    -81.00 -55.00   0.50    0.51    --  -68.00 -51.00  41.34   52
 45  \w    -87.00 -55.00   0.50    0.51    --  -68.00 -52.00-126.49   64
 46  \w    -84.00 -58.00   0.50    2.03    --  -72.00 -51.00   2.85   52
 47  \w   -144.00-118.00   0.50    2.03    --  -72.00 -46.00 -70.75   52
 48  \w    -85.00 -59.00   0.50    2.03    --  -72.00 -46.00 -70.75   52
 49  \w   -120.00 -94.00   0.50    2.03    --  -72.00 -51.00 165.00   52
 50  \w    -83.00 -58.00   0.50    2.03    --  -72.00 -51.00 148.84   50
 51  \w    -86.00 -58.00   0.50    2.03    --  -72.00 -50.00 -32.46   56
 52  \w    -88.00 -58.00   0.50    2.03    --  -72.00 -50.00  29.28   60
 53  \w    -84.00 -58.00   0.50    2.03    --  -72.00 -51.00 165.00   52
 54  \w    -84.00 -58.00   0.50    2.03    --  -72.00 -51.00-110.68   52
 55  \w    -89.00 -63.00   0.50    2.03    --  -76.00 -51.00 120.13   52
 56  \w    -91.00 -65.00   0.50    2.03    --  -76.00 -51.00 105.06   52
 57  \w    -87.00 -62.00   0.50    2.03    --  -76.00 -52.00  80.33   50
 58  \w    -91.00 -66.00   0.50    2.03    --  -80.00 -52.00-145.83   50
 59  \w    -92.00 -66.00   0.50    2.03    --  -80.00 -51.00 -37.09   52
 60  \w    -92.00 -67.00   0.50    2.03    --  -80.00 -52.00  93.18   50
 61  \w    -93.00 -67.00   0.50    2.03    --  -80.00 -52.00-167.99   52
 62  \w    -92.00 -66.00   0.50    2.03    --  -80.00 -50.00 137.01   52
 63  \w   -101.00 -75.00   0.50    2.03    --  -88.00 -49.00 -30.91   52
 64  \w   -101.00 -75.00   0.50    2.03    --  -88.00 -51.00  74.57   52
 65  \w   -122.00 -86.00   0.50    2.03    --  -96.00 -60.00  26.00   72
 66  \w   -154.00-127.00   0.50    2.03    --  -96.00 -60.00  26.00   54
 67  \w   -115.00 -83.00   0.50    2.03    --  -96.00 -57.00-177.76   64
 68  \w   -169.00-140.00   0.50    2.03    --  -96.00 -57.00-177.76   58
 69  \w   -113.00 -84.00   0.50    2.03    --  -96.00 -57.00 137.23   58
 70  \w   -126.00 -84.00   0.50    2.03    --  -96.00 -57.00-139.88   84
 71  \w   -168.00-136.00   0.50    2.03    --  -96.00 -57.00-139.88   64
 72  \w   -169.00 -83.00   0.50    2.03    --  -96.00 -55.00 108.87  172
 73  \w   -111.00 -85.00   0.50    2.03    --  -96.00 -56.00  78.80   52
 74  \w   -167.00-127.00   0.50    2.03    --  -96.00 -56.00  78.80   80
 75  \w   -120.00 -83.00   0.50    2.03    --  -96.00 -54.00  29.61   74
 76  \w   -111.00 -84.00   0.50    2.03    --  -96.00 -58.00 -34.49   54
 77  \w   -169.00-129.00   0.50    2.03    --  -96.00 -54.00  29.61   80
 78  \w   -150.00-117.00   0.50    2.03    --  -96.00 -58.00 -34.49   66
 79  \w   -110.00 -84.00   0.50    2.03    --  -96.00 -58.00  53.85   52
 80  \w   -121.00 -84.00   0.50    2.03    --  -96.00 -59.00 157.19   74
 81  \w   -169.00-128.00   0.50    2.03    --  -96.00 -59.00 157.19   82
 82  \w   -167.00-131.00   0.50    2.03    --  -96.00 -54.00  66.35   72
 83  \w   -113.00 -85.00   0.50    2.03    --  -96.00 -60.00 -96.68   56
 84  \w   -154.00-128.00   0.50    2.03    --  -96.00 -60.00 -96.68   52
 85  \w   -117.00 -87.00   0.50    2.03    --  -96.00 -61.00-120.00   60
 86  \w   -164.00-138.00   0.50    2.03    --  -96.00 -61.00-120.00   52
 87  \w   -170.00 -84.00   0.50    2.03    --  -96.00 -58.00 -49.27  172
 88  \w   -125.00 -86.00   0.50    2.03    --  -96.00 -54.00   6.87   78
 89  \w   -169.00-138.00   0.50    2.03    --  -96.00 -54.00   6.87   62
 90  \w   -111.00 -85.00   0.50    2.03    --  -96.00 -60.00 133.56   52
 91  \w   -151.00-125.00   0.50    2.03    --  -96.00 -60.00 133.56   52
 92  \w   -117.00 -87.00   0.50    2.03    --  -96.00 -61.00-180.00   60
 93  \w   -112.00 -83.00   0.50    2.03    --  -96.00 -55.00 -84.89   58
 94  \w    -51.00 -25.00   0.50    2.03    --  -96.00  61.00-150.00   52
 95  \w   -160.00-134.00   0.50    2.03    --  -96.00 -55.00 -84.89   52
 96  \w   -115.00 -83.00   0.50    2.03    --  -96.00 -56.00-112.68   64
 97  \w   -167.00-127.00   0.50    2.03    --  -96.00 -56.00-112.68   80
 98  \w   -110.00 -84.00   0.50    2.03    --  -96.00 -53.00-158.94   52
 99  \w   -167.00 -84.00   0.50    2.03    --  -96.00 -58.00  98.22  166
100  \w   -111.00 -86.00   0.50    2.03    --  -96.00 -54.00  66.35   50
101  \w   -115.00 -86.00   0.50    2.03    --  -96.00 -58.00 -18.96   58
102  \w   -157.00-131.00   0.50    2.03    --  -96.00 -58.00 -18.96   52
103  \w   -169.00 -84.00   0.50    2.03    --  -96.00 -59.00 -62.64  170
104  \w   -168.00-139.00   0.50    2.03    --  -96.00 -53.00-158.94   58
105  \w     65.00  99.00   0.50    2.03    --  107.98 -95.00 -30.00   68
106  \w     34.00  60.00   0.50    2.03    --  107.98 -95.00 -30.00   52
107  \w     63.00  96.00   0.50    2.03    --  107.98 -95.00   0.00   66
108  \w     73.00  99.00   0.50    2.03    --  107.98-100.00 134.23   52
109  \w     35.00  60.00   0.50    2.03    --  107.98 -95.00   0.00   50
110  \w     34.00  67.00   0.50    2.03    --  107.98-100.00 134.23   66
111  \w     35.00  94.00   0.50    2.03    --  107.98 -95.00-120.00  118
112  \w     58.00 101.00   0.50    2.03    --  107.98-125.00 150.00   86
113  \w     68.00  96.00   0.50    2.03    --  107.98 -95.00  30.00   56
114  \w     48.00  93.00   0.50    2.03    --  107.98 -95.00 -90.00   90
115  \w     35.00  86.00   0.50    2.03    --  107.98 -95.00-150.00  102
116  \w     38.00  64.00   0.50    2.03    --  107.98 -95.00  30.00   52
117  \w     34.00  95.00   0.50    2.03    --  107.98 -95.00 -60.00  122
118  \w     66.00  99.00   0.50    2.03    --  107.98 -95.00-180.00   66
119  \w     74.00  99.00   0.50    2.03    --  107.98 -95.00  60.00   50
120  \w     36.00  64.00   0.50    2.03    --  107.98 -95.00  60.00   56
121  \w     37.00  94.00   0.50    2.03    --  107.98 -95.00 150.00  114
122  \w     42.00  68.00   0.50    2.03    --  107.98 -77.00  60.00   52
;
_diffrn_measurement_device 'four-circle diffractometer'
_diffrn_measurement_device_type 'XtaLAB Synergy, Dualflex, HyPix'
_diffrn_measurement_method '\w scans'
_diffrn_orient_matrix_type 'CrysAlisPro convention (1999,Acta A55,543-557)'
_diffrn_orient_matrix_UB_11 -0.0903680000
_diffrn_orient_matrix_UB_12 -0.0460304000
_diffrn_orient_matrix_UB_13 0.0920157000
_diffrn_orient_matrix_UB_21 0.0861459000
_diffrn_orient_matrix_UB_22 -0.1334181000
_diffrn_orient_matrix_UB_23 0.0548900000
_diffrn_orient_matrix_UB_31 0.0620900000
_diffrn_orient_matrix_UB_32 0.0567692000
_diffrn_orient_matrix_UB_33 0.0662574000
_diffrn_radiation_monochromator mirror
_diffrn_radiation_probe x-ray
_diffrn_radiation_type 'Cu K\a'
_diffrn_radiation_wavelength 1.54184
_diffrn_reflns_av_R_equivalents 0.0341
_diffrn_reflns_av_unetI/netI 0.0206
_diffrn_reflns_Laue_measured_fraction_full 0.993
_diffrn_reflns_Laue_measured_fraction_max 0.939
_diffrn_reflns_limit_h_max 14
_diffrn_reflns_limit_h_min -13
_diffrn_reflns_limit_k_max 14
_diffrn_reflns_limit_k_min -13
_diffrn_reflns_limit_l_max 16
_diffrn_reflns_limit_l_min -15
_diffrn_reflns_number 37137
_diffrn_reflns_point_group_measured_fraction_full 0.993
_diffrn_reflns_point_group_measured_fraction_max 0.939
_diffrn_reflns_theta_full 67.684
_diffrn_reflns_theta_max 75.590
_diffrn_reflns_theta_min 3.614
_diffrn_source 'micro-focus sealed X-ray tube'
_diffrn_source_type 'PhotonJet (Cu) X-ray Source'
_exptl_absorpt_coefficient_mu 3.396
_exptl_absorpt_correction_T_max 1.00000
_exptl_absorpt_correction_T_min 0.45003
_exptl_absorpt_correction_type multi-scan
_exptl_absorpt_process_details
;
CrysAlisPro 1.171.41.100a (Rigaku Oxford Diffraction, 2021)
Empirical absorption correction using spherical harmonics,
implemented in SCALE3 ABSPACK scaling algorithm.
;
_exptl_crystal_colour 'clear yellow'
_exptl_crystal_colour_lustre clear
_exptl_crystal_colour_primary yellow
_exptl_crystal_density_diffrn 1.531
_exptl_crystal_description prism
_exptl_crystal_F_000 728
_exptl_crystal_preparation 'Meloxicam was purchased from ABCR.'
_exptl_crystal_recrystallization_method 'Obtained by desolvatation of meloxicam:DMSO crystals.'
_exptl_crystal_size_max 0.13
_exptl_crystal_size_mid 0.05
_exptl_crystal_size_min 0.04
_refine_diff_density_max 0.458
_refine_diff_density_min -0.369
_refine_diff_density_rms 0.059
_refine_ls_extinction_coef 0.00055(11)
_refine_ls_extinction_expression Fc^*^=kFc[1+0.001xFc^2^\l^3^/sin(2\q)]^-1/4^
_refine_ls_extinction_method 'SHELXL-2018/3 (Sheldrick 2018)'
_refine_ls_goodness_of_fit_ref 1.074
_refine_ls_hydrogen_treatment constr
_refine_ls_matrix_type full
_refine_ls_number_parameters 422
_refine_ls_number_reflns 5933
_refine_ls_number_restraints 0
_refine_ls_restrained_S_all 1.074
_refine_ls_R_factor_all 0.0356
_refine_ls_R_factor_gt 0.0328
_refine_ls_shift/su_max 0.001
_refine_ls_shift/su_mean 0.000
_refine_ls_structure_factor_coef Fsqd
_refine_ls_weighting_details 'w=1/[\s^2^(Fo^2^)+(0.0353P)^2^+1.7993P] where P=(Fo^2^+2Fc^2^)/3'
_refine_ls_weighting_scheme calc
_refine_ls_wR_factor_gt 0.0901
_refine_ls_wR_factor_ref 0.0915
_reflns_Friedel_coverage 0.000
_reflns_number_gt 5425
_reflns_number_total 5933
_reflns_threshold_expression 'I > 2\s(I)'
_cod_data_source_file ed5031.cif
_cod_data_source_block I
_cod_database_code 1573579
_shelx_shelxl_version_number 2018/3
_chemical_oxdiff_formula 'C H N O S'
_shelx_space_group_comment
;
The symmetry employed for this shelxl refinement is uniquely defined
by the following loop, which should always be used as a source of
symmetry information in preference to the above space-group names.
They are only intended as comments.
;
_shelx_estimated_absorpt_t_max 0.876
_shelx_estimated_absorpt_t_min 0.667
_olex2_refinement_description
;
1. Fixed Uiso
 At 1.2 times of:
  All C(H) groups, All N(H) groups
 At 1.5 times of:
  All C(H,H,H) groups, All O(H) groups
2.a Aromatic/amide H refined with riding coordinates:
 N2(H2), C2(H2A), C3(H3), C4(H4), C5(H5), C12(H12), N22(H22), C22(H22A),
 C23(H23), C24(H24), C25(H25), C32(H32)
2.b Idealised Me refined as rotating group:
 C9(H9A,H9B,H9C), C14(H14A,H14B,H14C), C29(H29A,H29B,H29C), C34(H34A,H34B,H34C)
2.c Idealised tetrahedral OH refined as rotating group:
 O7(H7), O27(H27)
;
_olex2_exptl_crystal_mounting_method 'Crystal was glued to a support using the silicone grease.'
_olex2_submission_special_instructions 'No special instructions were received'
_oxdiff_exptl_absorpt_empirical_details
;
Empirical correction (ABSPACK) includes:
- Absorption correction using spherical harmonics
- Frame scaling
;
_oxdiff_exptl_absorpt_empirical_full_max 1.831
_oxdiff_exptl_absorpt_empirical_full_min 0.598

loop_
_space_group_symop_operation_xyz
'x, y, z'
'-x, -y, -z'

loop_
_atom_site_label
_atom_site_type_symbol
_atom_site_fract_x
_atom_site_fract_y
_atom_site_fract_z
_atom_site_U_iso_or_equiv
_atom_site_adp_type
_atom_site_occupancy
_atom_site_site_symmetry_order
_atom_site_calc_flag
_atom_site_refinement_flags_posn
_atom_site_refinement_flags_adp
_atom_site_refinement_flags_occupancy
_atom_site_disorder_assembly
_atom_site_disorder_group
S1 S 0.60134(4) 0.78021(5) 0.46123(4) 0.01873(12) Uani 1 1 d . . . . .
S2 S 1.07681(4) 0.51838(5) 0.23955(4) 0.01876(12) Uani 1 1 d . . . . .
O1 O 0.60785(12) 0.88536(14) 0.35622(11) 0.0222(3) Uani 1 1 d . . . . .
O2 O 0.48784(12) 0.73932(15) 0.49691(13) 0.0256(3) Uani 1 1 d . . . . .
O3 O 1.01271(12) 0.62537(14) 0.37982(12) 0.0232(3) Uani 1 1 d . . . . .
O7 O 0.97946(12) 0.76693(15) 0.48841(13) 0.0254(3) Uani 1 1 d . . . . .
H7 H 1.018489 0.727393 0.452540 0.038 Uiso 1 1 calc R U . . .
N1 N 0.69971(14) 0.65217(16) 0.46254(13) 0.0182(3) Uani 1 1 d . . . . .
N2 N 0.85508(14) 0.56019(16) 0.32922(14) 0.0191(3) Uani 1 1 d . . . . .
H2 H 0.777827 0.554578 0.335436 0.023 Uiso 1 1 calc R U . . .
N19 N 0.87794(14) 0.45180(16) 0.21069(14) 0.0201(3) Uani 1 1 d . . . . .
C1 C 0.66346(17) 0.82106(19) 0.55856(16) 0.0188(4) Uani 1 1 d . . . . .
C2 C 0.59003(18) 0.8756(2) 0.62042(17) 0.0217(4) Uani 1 1 d . . . . .
H2A H 0.504648 0.882905 0.617232 0.026 Uiso 1 1 calc R U . . .
C3 C 0.64327(19) 0.9197(2) 0.68744(17) 0.0236(4) Uani 1 1 d . . . . .
H3 H 0.594170 0.958081 0.730072 0.028 Uiso 1 1 calc R U . . .
C4 C 0.76848(19) 0.9075(2) 0.69188(18) 0.0255(4) Uani 1 1 d . . . . .
H4 H 0.804420 0.938271 0.737336 0.031 Uiso 1 1 calc R U . . .
C5 C 0.84138(18) 0.8510(2) 0.63080(18) 0.0234(4) Uani 1 1 d . . . . .
H5 H 0.926801 0.842531 0.635257 0.028 Uiso 1 1 calc R U . . .
C6 C 0.79005(17) 0.80625(19) 0.56261(16) 0.0196(4) Uani 1 1 d . . . . .
C7 C 0.86504(17) 0.7458(2) 0.49771(16) 0.0199(4) Uani 1 1 d . . . . .
C8 C 0.82260(17) 0.67477(19) 0.44974(16) 0.0184(4) Uani 1 1 d . . . . .
C9 C 0.68262(19) 0.5202(2) 0.54464(18) 0.0252(4) Uani 1 1 d . . . . .
H9A H 0.701154 0.512328 0.618035 0.038 Uiso 1 1 calc R U . . .
H9B H 0.736912 0.451289 0.529559 0.038 Uiso 1 1 calc R U . . .
H9C H 0.598524 0.510072 0.540445 0.038 Uiso 1 1 calc R U . . .
C10 C 0.90220(18) 0.61950(19) 0.38458(16) 0.0197(4) Uani 1 1 d . . . . .
C11 C 0.92491(17) 0.50811(19) 0.26314(16) 0.0185(4) Uani 1 1 d . . . . .
C12 C 0.96480(17) 0.41564(19) 0.14632(16) 0.0199(4) Uani 1 1 d . . . . .
H12 H 0.946643 0.374259 0.101199 0.024 Uiso 1 1 calc R U . . .
C13 C 1.07644(17) 0.44204(19) 0.15081(16) 0.0195(4) Uani 1 1 d . . . . .
C14 C 1.18810(18) 0.4105(2) 0.09433(18) 0.0234(4) Uani 1 1 d . . . . .
H14A H 1.214430 0.492690 0.045619 0.035 Uiso 1 1 calc R U . . .
H14B H 1.170510 0.362872 0.051453 0.035 Uiso 1 1 calc R U . . .
H14C H 1.252465 0.355403 0.148958 0.035 Uiso 1 1 calc R U . . .
S21 S 0.88528(4) 0.13368(5) 0.12502(4) 0.01996(12) Uani 1 1 d . . . . .
S22 S 0.40381(4) 0.57651(5) 0.15828(4) 0.01974(12) Uani 1 1 d . . . . .
O21 O 0.87883(13) 0.23928(14) 0.01836(12) 0.0237(3) Uani 1 1 d . . . . .
O22 O 0.99849(12) 0.08179(15) 0.18482(14) 0.0286(3) Uani 1 1 d . . . . .
O23 O 0.47539(12) 0.35865(14) 0.12403(12) 0.0233(3) Uani 1 1 d . . . . .
O27 O 0.50958(12) 0.16338(14) 0.07352(12) 0.0222(3) Uani 1 1 d . . . . .
H27 H 0.469763 0.228297 0.083248 0.033 Uiso 1 1 calc R U . . .
N21 N 0.78527(14) 0.18454(16) 0.19939(14) 0.0193(3) Uani 1 1 d . . . . .
N22 N 0.62709(14) 0.41240(16) 0.19335(14) 0.0196(3) Uani 1 1 d . . . . .
H22 H 0.704624 0.395415 0.211043 0.024 Uiso 1 1 calc R U . . .
N23 N 0.59581(15) 0.58585(17) 0.25139(14) 0.0215(4) Uani 1 1 d . . . . .
C21 C 0.82669(18) 0.00596(19) 0.11314(16) 0.0197(4) Uani 1 1 d . . . . .
C22 C 0.90271(18) -0.0992(2) 0.10225(17) 0.0220(4) Uani 1 1 d . . . . .
H22A H 0.987930 -0.110000 0.110793 0.026 Uiso 1 1 calc R U . . .
C23 C 0.85213(18) -0.18871(19) 0.07860(17) 0.0216(4) Uani 1 1 d . . . . .
H23 H 0.902817 -0.259931 0.068437 0.026 Uiso 1 1 calc R U . . .
C24 C 0.72672(18) -0.1735(2) 0.06987(17) 0.0220(4) Uani 1 1 d . . . . .
H24 H 0.692454 -0.235568 0.054662 0.026 Uiso 1 1 calc R U . . .
C25 C 0.65127(18) -0.0695(2) 0.08299(16) 0.0207(4) Uani 1 1 d . . . . .
H25 H 0.565968 -0.061337 0.077509 0.025 Uiso 1 1 calc R U . . .
C26 C 0.70001(17) 0.02337(19) 0.10424(15) 0.0180(4) Uani 1 1 d . . . . .
C27 C 0.62298(17) 0.1383(2) 0.11302(16) 0.0189(4) Uani 1 1 d . . . . .
C28 C 0.66375(17) 0.21629(19) 0.15492(16) 0.0186(4) Uani 1 1 d . . . . .
C29 C 0.7967(2) 0.1082(2) 0.31981(17) 0.0273(5) Uani 1 1 d . . . . .
H29A H 0.771508 0.022967 0.339056 0.041 Uiso 1 1 calc R U . . .
H29B H 0.744983 0.157856 0.355877 0.041 Uiso 1 1 calc R U . . .
H29C H 0.881105 0.093339 0.343924 0.041 Uiso 1 1 calc R U . . .
C30 C 0.58339(17) 0.3331(2) 0.15592(16) 0.0197(4) Uani 1 1 d . . . . .
C31 C 0.55374(17) 0.5196(2) 0.20478(16) 0.0193(4) Uani 1 1 d . . . . .
C32 C 0.50555(18) 0.6878(2) 0.25077(16) 0.0207(4) Uani 1 1 d . . . . .
H32 H 0.519465 0.747093 0.281014 0.025 Uiso 1 1 calc R U . . .
C33 C 0.39688(18) 0.69948(19) 0.20545(16) 0.0202(4) Uani 1 1 d . . . . .
C34 C 0.28275(19) 0.7959(2) 0.19815(18) 0.0255(4) Uani 1 1 d . . . . .
H34A H 0.256412 0.846220 0.121321 0.038 Uiso 1 1 calc R U . . .
H34B H 0.297894 0.856572 0.229616 0.038 Uiso 1 1 calc R U . . .
H34C H 0.219400 0.747851 0.238735 0.038 Uiso 1 1 calc R U . . .

loop_
_atom_site_aniso_label
_atom_site_aniso_U_11
_atom_site_aniso_U_22
_atom_site_aniso_U_33
_atom_site_aniso_U_23
_atom_site_aniso_U_13
_atom_site_aniso_U_12
S1 0.0141(2) 0.0235(2) 0.0208(2) -0.0113(2) -0.00193(17) -0.00257(17)
S2 0.0132(2) 0.0233(2) 0.0228(2) -0.0121(2) -0.00148(17) -0.00331(17)
O1 0.0206(7) 0.0239(7) 0.0221(7) -0.0102(6) -0.0048(6) -0.0006(6)
O2 0.0157(7) 0.0359(8) 0.0318(8) -0.0193(7) 0.0015(6) -0.0075(6)
O3 0.0147(7) 0.0308(8) 0.0286(8) -0.0163(7) -0.0005(6) -0.0044(6)
O7 0.0147(7) 0.0350(8) 0.0348(8) -0.0216(7) 0.0018(6) -0.0070(6)
N1 0.0153(8) 0.0202(8) 0.0204(8) -0.0087(7) -0.0003(6) -0.0050(6)
N2 0.0135(7) 0.0235(8) 0.0222(8) -0.0110(7) 0.0006(6) -0.0040(6)
N19 0.0167(8) 0.0229(8) 0.0226(9) -0.0104(7) 0.0005(6) -0.0056(6)
C1 0.0194(9) 0.0194(9) 0.0181(9) -0.0079(8) -0.0027(7) -0.0035(7)
C2 0.0185(9) 0.0239(10) 0.0220(10) -0.0092(8) -0.0006(8) -0.0021(8)
C3 0.0242(10) 0.0255(10) 0.0212(10) -0.0114(9) -0.0025(8) 0.0004(8)
C4 0.0255(10) 0.0266(11) 0.0275(11) -0.0148(9) -0.0074(9) -0.0008(8)
C5 0.0185(9) 0.0248(10) 0.0280(11) -0.0120(9) -0.0048(8) -0.0021(8)
C6 0.0176(9) 0.0200(9) 0.0202(10) -0.0074(8) -0.0021(8) -0.0018(7)
C7 0.0156(9) 0.0219(10) 0.0200(10) -0.0062(8) -0.0023(7) -0.0028(7)
C8 0.0145(9) 0.0212(9) 0.0188(9) -0.0071(8) -0.0011(7) -0.0034(7)
C9 0.0239(10) 0.0239(10) 0.0253(11) -0.0059(9) 0.0014(8) -0.0083(8)
C10 0.0197(9) 0.0180(9) 0.0193(10) -0.0059(8) -0.0020(7) -0.0023(7)
C11 0.0163(9) 0.0180(9) 0.0204(10) -0.0070(8) -0.0018(7) -0.0022(7)
C12 0.0194(9) 0.0204(9) 0.0211(10) -0.0096(8) 0.0002(8) -0.0036(7)
C13 0.0179(9) 0.0189(9) 0.0223(10) -0.0095(8) -0.0018(8) -0.0017(7)
C14 0.0160(9) 0.0294(11) 0.0292(11) -0.0164(9) -0.0005(8) -0.0035(8)
S21 0.0137(2) 0.0218(2) 0.0272(3) -0.0120(2) -0.00081(18) -0.00453(17)
S22 0.0157(2) 0.0240(2) 0.0232(2) -0.0129(2) -0.00103(18) -0.00405(18)
O21 0.0211(7) 0.0247(7) 0.0290(8) -0.0130(6) 0.0057(6) -0.0090(6)
O22 0.0151(7) 0.0313(8) 0.0440(9) -0.0198(7) -0.0063(6) -0.0024(6)
O23 0.0142(6) 0.0291(8) 0.0321(8) -0.0178(7) -0.0008(6) -0.0037(6)
O27 0.0148(6) 0.0264(7) 0.0300(8) -0.0163(6) -0.0023(6) -0.0027(5)
N21 0.0146(8) 0.0232(8) 0.0220(8) -0.0101(7) -0.0022(6) -0.0048(6)
N22 0.0136(7) 0.0243(8) 0.0246(9) -0.0131(7) 0.0005(6) -0.0045(6)
N23 0.0195(8) 0.0251(9) 0.0227(9) -0.0115(7) 0.0002(7) -0.0067(7)
C21 0.0186(9) 0.0203(9) 0.0209(10) -0.0078(8) -0.0020(8) -0.0055(7)
C22 0.0174(9) 0.0221(10) 0.0244(10) -0.0072(8) -0.0017(8) -0.0033(8)
C23 0.0222(10) 0.0173(9) 0.0239(10) -0.0075(8) -0.0008(8) -0.0020(8)
C24 0.0228(10) 0.0211(10) 0.0232(10) -0.0088(8) -0.0018(8) -0.0067(8)
C25 0.0179(9) 0.0243(10) 0.0200(10) -0.0081(8) -0.0010(8) -0.0063(8)
C26 0.0180(9) 0.0202(9) 0.0148(9) -0.0056(8) -0.0014(7) -0.0043(7)
C27 0.0150(9) 0.0232(10) 0.0180(9) -0.0073(8) -0.0002(7) -0.0049(7)
C28 0.0148(9) 0.0220(10) 0.0194(9) -0.0080(8) -0.0001(7) -0.0050(7)
C29 0.0257(11) 0.0324(12) 0.0226(11) -0.0081(9) -0.0054(8) -0.0080(9)
C30 0.0169(9) 0.0239(10) 0.0196(10) -0.0090(8) 0.0019(7) -0.0067(8)
C31 0.0165(9) 0.0233(10) 0.0193(9) -0.0088(8) 0.0009(7) -0.0064(7)
C32 0.0228(10) 0.0211(10) 0.0209(10) -0.0106(8) 0.0003(8) -0.0054(8)
C33 0.0227(10) 0.0209(10) 0.0193(10) -0.0098(8) 0.0004(8) -0.0057(8)
C34 0.0249(10) 0.0248(10) 0.0289(11) -0.0137(9) -0.0022(9) -0.0025(8)

loop_
_atom_type_symbol
_atom_type_description
_atom_type_scat_dispersion_real
_atom_type_scat_dispersion_imag
_atom_type_scat_source
C C 0.0181 0.0091 'International Tables Vol C Tables 4.2.6.8 and 6.1.1.4'
H H 0.0000 0.0000 'International Tables Vol C Tables 4.2.6.8 and 6.1.1.4'
N N 0.0311 0.0180 'International Tables Vol C Tables 4.2.6.8 and 6.1.1.4'
O O 0.0492 0.0322 'International Tables Vol C Tables 4.2.6.8 and 6.1.1.4'
S S 0.3331 0.5567 'International Tables Vol C Tables 4.2.6.8 and 6.1.1.4'

loop_
_geom_angle_atom_site_label_1
_geom_angle_atom_site_label_2
_geom_angle_atom_site_label_3
_geom_angle
_geom_angle_site_symmetry_1
_geom_angle_site_symmetry_3
_geom_angle_publ_flag
O1 S1 N1 106.56(8) . . ?
O1 S1 C1 107.45(9) . . ?
O2 S1 O1 119.61(9) . . ?
O2 S1 N1 108.69(9) . . ?
O2 S1 C1 110.12(9) . . ?
N1 S1 C1 103.12(9) . . ?
C13 S2 C11 89.18(9) . . ?
C7 O7 H7 109.5 . . ?
C8 N1 S1 113.34(13) . . ?
C8 N1 C9 115.63(15) . . ?
C9 N1 S1 116.83(13) . . ?
C10 N2 H2 118.9 . . ?
C10 N2 C11 122.22(16) . . ?
C11 N2 H2 118.9 . . ?
C11 N19 C12 109.55(16) . . ?
C2 C1 S1 121.10(15) . . ?
C2 C1 C6 122.25(18) . . ?
C6 C1 S1 116.42(15) . . ?
C1 C2 H2A 120.5 . . ?
C1 C2 C3 118.93(19) . . ?
C3 C2 H2A 120.5 . . ?
C2 C3 H3 120.1 . . ?
C4 C3 C2 119.88(19) . . ?
C4 C3 H3 120.1 . . ?
C3 C4 H4 119.6 . . ?
C5 C4 C3 120.77(19) . . ?
C5 C4 H4 119.6 . . ?
C4 C5 H5 119.8 . . ?
C4 C5 C6 120.44(19) . . ?
C6 C5 H5 119.8 . . ?
C1 C6 C7 120.79(18) . . ?
C5 C6 C1 117.73(18) . . ?
C5 C6 C7 121.48(18) . . ?
O7 C7 C6 114.00(17) . . ?
O7 C7 C8 122.76(18) . . ?
C8 C7 C6 123.25(18) . . ?
N1 C8 C10 118.47(17) . . ?
C7 C8 N1 121.44(18) . . ?
C7 C8 C10 120.09(17) . . ?
N1 C9 H9A 109.5 . . ?
N1 C9 H9B 109.5 . . ?
N1 C9 H9C 109.5 . . ?
H9A C9 H9B 109.5 . . ?
H9A C9 H9C 109.5 . . ?
H9B C9 H9C 109.5 . . ?
O3 C10 N2 120.24(18) . . ?
O3 C10 C8 120.78(18) . . ?
N2 C10 C8 118.98(17) . . ?
N2 C11 S2 123.53(14) . . ?
N19 C11 S2 115.18(15) . . ?
N19 C11 N2 121.25(17) . . ?
N19 C12 H12 121.6 . . ?
C13 C12 N19 116.89(18) . . ?
C13 C12 H12 121.6 . . ?
C12 C13 S2 109.19(15) . . ?
C12 C13 C14 128.85(19) . . ?
C14 C13 S2 121.94(15) . . ?
C13 C14 H14A 109.5 . . ?
C13 C14 H14B 109.5 . . ?
C13 C14 H14C 109.5 . . ?
H14A C14 H14B 109.5 . . ?
H14A C14 H14C 109.5 . . ?
H14B C14 H14C 109.5 . . ?
O21 S21 N21 107.00(9) . . ?
O21 S21 C21 107.47(9) . . ?
O22 S21 O21 119.44(9) . . ?
O22 S21 N21 108.48(9) . . ?
O22 S21 C21 109.96(9) . . ?
N21 S21 C21 103.26(9) . . ?
C33 S22 C31 89.12(10) . . ?
C27 O27 H27 109.5 . . ?
C28 N21 S21 112.39(13) . . ?
C28 N21 C29 114.44(16) . . ?
C29 N21 S21 116.94(14) . . ?
C30 N22 H22 118.8 . . ?
C30 N22 C31 122.42(16) . . ?
C31 N22 H22 118.8 . . ?
C31 N23 C32 109.15(17) . . ?
C22 C21 S21 120.88(15) . . ?
C22 C21 C26 122.36(18) . . ?
C26 C21 S21 116.46(15) . . ?
C21 C22 H22A 120.6 . . ?
C21 C22 C23 118.82(18) . . ?
C23 C22 H22A 120.6 . . ?
C22 C23 H23 120.2 . . ?
C22 C23 C24 119.70(19) . . ?
C24 C23 H23 120.2 . . ?
C23 C24 H24 119.5 . . ?
C25 C24 C23 121.09(19) . . ?
C25 C24 H24 119.5 . . ?
C24 C25 H25 119.9 . . ?
C24 C25 C26 120.25(18) . . ?
C26 C25 H25 119.9 . . ?
C21 C26 C27 120.58(17) . . ?
C25 C26 C21 117.75(18) . . ?
C25 C26 C27 121.63(17) . . ?
O27 C27 C26 114.36(17) . . ?
O27 C27 C28 122.47(18) . . ?
C28 C27 C26 123.15(17) . . ?
N21 C28 C30 118.88(17) . . ?
C27 C28 N21 121.07(17) . . ?
C27 C28 C30 120.05(17) . . ?
N21 C29 H29A 109.5 . . ?
N21 C29 H29B 109.5 . . ?
N21 C29 H29C 109.5 . . ?
H29A C29 H29B 109.5 . . ?
H29A C29 H29C 109.5 . . ?
H29B C29 H29C 109.5 . . ?
O23 C30 N22 120.57(18) . . ?
O23 C30 C28 120.28(18) . . ?
N22 C30 C28 119.14(17) . . ?
N22 C31 S22 123.77(15) . . ?
N23 C31 S22 115.36(15) . . ?
N23 C31 N22 120.86(17) . . ?
N23 C32 H32 121.3 . . ?
C33 C32 N23 117.36(18) . . ?
C33 C32 H32 121.3 . . ?
C32 C33 S22 109.01(15) . . ?
C32 C33 C34 128.59(19) . . ?
C34 C33 S22 122.35(15) . . ?
C33 C34 H34A 109.5 . . ?
C33 C34 H34B 109.5 . . ?
C33 C34 H34C 109.5 . . ?
H34A C34 H34B 109.5 . . ?
H34A C34 H34C 109.5 . . ?
H34B C34 H34C 109.5 . . ?

loop_
_geom_bond_atom_site_label_1
_geom_bond_atom_site_label_2
_geom_bond_distance
_geom_bond_site_symmetry_2
_geom_bond_publ_flag
S1 O1 1.4322(15) . ?
S1 O2 1.4307(15) . ?
S1 N1 1.6445(17) . ?
S1 C1 1.760(2) . ?
S2 C11 1.7383(19) . ?
S2 C13 1.730(2) . ?
O3 C10 1.254(2) . ?
O7 H7 0.8400 . ?
O7 C7 1.342(2) . ?
N1 C8 1.440(2) . ?
N1 C9 1.486(3) . ?
N2 H2 0.8800 . ?
N2 C10 1.361(3) . ?
N2 C11 1.391(3) . ?
N19 C11 1.304(3) . ?
N19 C12 1.387(3) . ?
C1 C2 1.383(3) . ?
C1 C6 1.403(3) . ?
C2 H2A 0.9500 . ?
C2 C3 1.392(3) . ?
C3 H3 0.9500 . ?
C3 C4 1.391(3) . ?
C4 H4 0.9500 . ?
C4 C5 1.385(3) . ?
C5 H5 0.9500 . ?
C5 C6 1.399(3) . ?
C6 C7 1.462(3) . ?
C7 C8 1.368(3) . ?
C8 C10 1.455(3) . ?
C9 H9A 0.9800 . ?
C9 H9B 0.9800 . ?
C9 H9C 0.9800 . ?
C12 H12 0.9500 . ?
C12 C13 1.352(3) . ?
C13 C14 1.497(3) . ?
C14 H14A 0.9800 . ?
C14 H14B 0.9800 . ?
C14 H14C 0.9800 . ?
S21 O21 1.4335(15) . ?
S21 O22 1.4306(15) . ?
S21 N21 1.6462(17) . ?
S21 C21 1.755(2) . ?
S22 C31 1.738(2) . ?
S22 C33 1.732(2) . ?
O23 C30 1.249(2) . ?
O27 H27 0.8400 . ?
O27 C27 1.340(2) . ?
N21 C28 1.440(2) . ?
N21 C29 1.486(3) . ?
N22 H22 0.8800 . ?
N22 C30 1.358(3) . ?
N22 C31 1.392(3) . ?
N23 C31 1.308(3) . ?
N23 C32 1.384(3) . ?
C21 C22 1.384(3) . ?
C21 C26 1.406(3) . ?
C22 H22A 0.9500 . ?
C22 C23 1.390(3) . ?
C23 H23 0.9500 . ?
C23 C24 1.394(3) . ?
C24 H24 0.9500 . ?
C24 C25 1.384(3) . ?
C25 H25 0.9500 . ?
C25 C26 1.396(3) . ?
C26 C27 1.465(3) . ?
C27 C28 1.370(3) . ?
C28 C30 1.459(3) . ?
C29 H29A 0.9800 . ?
C29 H29B 0.9800 . ?
C29 H29C 0.9800 . ?
C32 H32 0.9500 . ?
C32 C33 1.351(3) . ?
C33 C34 1.501(3) . ?
C34 H34A 0.9800 . ?
C34 H34B 0.9800 . ?
C34 H34C 0.9800 . ?

loop_
_geom_hbond_atom_site_label_D
_geom_hbond_atom_site_label_H
_geom_hbond_atom_site_label_A
_geom_hbond_distance_DH
_geom_hbond_distance_HA
_geom_hbond_distance_DA
_geom_hbond_angle_DHA
_geom_hbond_site_symmetry_A
_geom_hbond_publ_flag
O7 H7 O3 0.84 1.80 2.536(2) 145.9 . yes
O27 H27 O23 0.84 1.78 2.517(2) 146.0 . yes

loop_
_geom_torsion_atom_site_label_1
_geom_torsion_atom_site_label_2
_geom_torsion_atom_site_label_3
_geom_torsion_atom_site_label_4
_geom_torsion
_geom_torsion_site_symmetry_1
_geom_torsion_site_symmetry_2
_geom_torsion_site_symmetry_3
_geom_torsion_site_symmetry_4
_geom_torsion_publ_flag
S1 N1 C8 C7 38.2(2) . . . . ?
S1 N1 C8 C10 -142.11(15) . . . . ?
S1 C1 C2 C3 -172.95(16) . . . . ?
S1 C1 C6 C5 173.39(15) . . . . ?
S1 C1 C6 C7 -6.8(3) . . . . ?
O1 S1 N1 C8 61.79(15) . . . . ?
O1 S1 N1 C9 -159.94(14) . . . . ?
O1 S1 C1 C2 99.09(18) . . . . ?
O1 S1 C1 C6 -75.44(17) . . . . ?
O2 S1 N1 C8 -168.06(13) . . . . ?
O2 S1 N1 C9 -29.79(17) . . . . ?
O2 S1 C1 C2 -32.7(2) . . . . ?
O2 S1 C1 C6 152.73(15) . . . . ?
O7 C7 C8 N1 179.11(17) . . . . ?
O7 C7 C8 C10 -0.5(3) . . . . ?
N1 S1 C1 C2 -148.58(17) . . . . ?
N1 S1 C1 C6 36.89(17) . . . . ?
N1 C8 C10 O3 -172.99(17) . . . . ?
N1 C8 C10 N2 6.5(3) . . . . ?
N19 C12 C13 S2 -0.5(2) . . . . ?
N19 C12 C13 C14 177.63(19) . . . . ?
C1 S1 N1 C8 -51.20(15) . . . . ?
C1 S1 N1 C9 87.07(15) . . . . ?
C1 C2 C3 C4 -0.5(3) . . . . ?
C1 C6 C7 O7 164.47(18) . . . . ?
C1 C6 C7 C8 -15.0(3) . . . . ?
C2 C1 C6 C5 -1.1(3) . . . . ?
C2 C1 C6 C7 178.78(19) . . . . ?
C2 C3 C4 C5 -0.4(3) . . . . ?
C3 C4 C5 C6 0.6(3) . . . . ?
C4 C5 C6 C1 0.1(3) . . . . ?
C4 C5 C6 C7 -179.73(19) . . . . ?
C5 C6 C7 O7 -15.7(3) . . . . ?
C5 C6 C7 C8 164.9(2) . . . . ?
C6 C1 C2 C3 1.3(3) . . . . ?
C6 C7 C8 N1 -1.5(3) . . . . ?
C6 C7 C8 C10 178.86(18) . . . . ?
C7 C8 C10 O3 6.7(3) . . . . ?
C7 C8 C10 N2 -173.81(18) . . . . ?
C9 N1 C8 C7 -100.6(2) . . . . ?
C9 N1 C8 C10 79.1(2) . . . . ?
C10 N2 C11 S2 -2.6(3) . . . . ?
C10 N2 C11 N19 -179.92(18) . . . . ?
C11 S2 C13 C12 -0.03(15) . . . . ?
C11 S2 C13 C14 -178.32(17) . . . . ?
C11 N2 C10 O3 -2.1(3) . . . . ?
C11 N2 C10 C8 178.35(17) . . . . ?
C11 N19 C12 C13 1.0(3) . . . . ?
C12 N19 C11 S2 -1.0(2) . . . . ?
C12 N19 C11 N2 176.55(17) . . . . ?
C13 S2 C11 N2 -176.85(17) . . . . ?
C13 S2 C11 N19 0.60(16) . . . . ?
S21 N21 C28 C27 41.4(2) . . . . ?
S21 N21 C28 C30 -139.19(16) . . . . ?
S21 C21 C22 C23 -171.56(16) . . . . ?
S21 C21 C26 C25 173.31(15) . . . . ?
S21 C21 C26 C27 -4.4(3) . . . . ?
O21 S21 N21 C28 60.41(15) . . . . ?
O21 S21 N21 C29 -164.24(14) . . . . ?
O21 S21 C21 C22 96.87(18) . . . . ?
O21 S21 C21 C26 -76.93(17) . . . . ?
O22 S21 N21 C28 -169.48(13) . . . . ?
O22 S21 N21 C29 -34.14(17) . . . . ?
O22 S21 C21 C22 -34.6(2) . . . . ?
O22 S21 C21 C26 151.57(15) . . . . ?
O27 C27 C28 N21 178.34(17) . . . . ?
O27 C27 C28 C30 -1.1(3) . . . . ?
N21 S21 C21 C22 -150.23(17) . . . . ?
N21 S21 C21 C26 35.97(17) . . . . ?
N21 C28 C30 O23 -175.65(17) . . . . ?
N21 C28 C30 N22 3.4(3) . . . . ?
N23 C32 C33 S22 -0.3(2) . . . . ?
N23 C32 C33 C34 177.07(19) . . . . ?
C21 S21 N21 C28 -52.83(15) . . . . ?
C21 S21 N21 C29 82.52(15) . . . . ?
C21 C22 C23 C24 -2.1(3) . . . . ?
C21 C26 C27 O27 162.21(17) . . . . ?
C21 C26 C27 C28 -15.9(3) . . . . ?
C22 C21 C26 C25 -0.4(3) . . . . ?
C22 C21 C26 C27 -178.14(19) . . . . ?
C22 C23 C24 C25 0.8(3) . . . . ?
C23 C24 C25 C26 0.7(3) . . . . ?
C24 C25 C26 C21 -0.9(3) . . . . ?
C24 C25 C26 C27 176.84(18) . . . . ?
C25 C26 C27 O27 -15.5(3) . . . . ?
C25 C26 C27 C28 166.44(19) . . . . ?
C26 C21 C22 C23 1.9(3) . . . . ?
C26 C27 C28 N21 -3.7(3) . . . . ?
C26 C27 C28 C30 176.85(18) . . . . ?
C27 C28 C30 O23 3.8(3) . . . . ?
C27 C28 C30 N22 -177.12(18) . . . . ?
C29 N21 C28 C27 -95.2(2) . . . . ?
C29 N21 C28 C30 84.3(2) . . . . ?
C30 N22 C31 S22 -7.9(3) . . . . ?
C30 N22 C31 N23 172.98(18) . . . . ?
C31 S22 C33 C32 0.20(16) . . . . ?
C31 S22 C33 C34 -177.38(18) . . . . ?
C31 N22 C30 O23 4.2(3) . . . . ?
C31 N22 C30 C28 -174.88(17) . . . . ?
C31 N23 C32 C33 0.3(3) . . . . ?
C32 N23 C31 S22 -0.1(2) . . . . ?
C32 N23 C31 N22 179.12(17) . . . . ?
C33 S22 C31 N22 -179.25(18) . . . . ?
C33 S22 C31 N23 -0.06(16) . . . . ?
